data_4072293
loop_
_publ_author_name
'Ito, Masato'
'Endo, Yoshinori'
'Ikariya, Takao'

_publ_section_title
;
 Well-Defined Triflylamide-Tethered Arene&#x2212;Ru(Tsdpen) Complexes for
 Catalytic Asymmetric Hydrogenation of Ketones
;
_journal_issue 23
_journal_name_full Organometallics
_journal_page_first 6053
_journal_paper_doi 10.1021/om800735z
_journal_volume 27
_journal_year 2008
_chemical_formula_moiety 'C11 H12 Cl F3 N2 O2 Ru S '
_chemical_formula_sum 'C11 H12 Cl F3 N2 O2 Ru S'
_chemical_formula_weight 429.81
_space_group_IT_number 2
_symmetry_cell_setting triclinic
_symmetry_Int_Tables_number 2
_symmetry_space_group_name_Hall '-P 1'
_symmetry_space_group_name_H-M 'P -1'
_cell_angle_alpha 75.68(2)
_cell_angle_beta 83.06(2)
_cell_angle_gamma 70.01(2)
_cell_formula_units_Z 2
_cell_length_a 7.015(5)
_cell_length_b 8.164(5)
_cell_length_c 14.067(10)
_cell_measurement_reflns_used 2537
_cell_measurement_temperature 193.1
_cell_measurement_theta_max 27.5
_cell_measurement_theta_min 3.1
_cell_volume 733.0(9)
_computing_cell_refinement CrystalClear
_computing_data_collection CrystalClear
_computing_data_reduction CrystalStructure
_computing_publication_material 'CrystalStructure 3.8'
_computing_structure_refinement CRYSTALS
_computing_structure_solution SIR92
_diffrn_detector_area_resol_mean 7.31
_diffrn_measured_fraction_theta_full 0.924
_diffrn_measured_fraction_theta_max 0.927
_diffrn_measurement_device_type 'Rigaku Saturn'
_diffrn_measurement_method \w
_diffrn_radiation_type 'Mo K\a'
_diffrn_radiation_wavelength 0.71070
_diffrn_reflns_av_R_equivalents 0.054
_diffrn_reflns_limit_h_max 9
_diffrn_reflns_limit_h_min -9
_diffrn_reflns_limit_k_max 7
_diffrn_reflns_limit_k_min -10
_diffrn_reflns_limit_l_max 18
_diffrn_reflns_limit_l_min -16
_diffrn_reflns_number 5445
_diffrn_reflns_theta_full 27.50
_diffrn_reflns_theta_max 27.48
_exptl_absorpt_coefficient_mu 1.431
_exptl_absorpt_correction_T_max 0.651
_exptl_absorpt_correction_T_min 0.418
_exptl_absorpt_correction_type multi-scan
_exptl_absorpt_process_details 'Jacobson, R. (1998) Private communication'
_exptl_crystal_colour orange
_exptl_crystal_density_diffrn 1.947
_exptl_crystal_density_method 'not measured'
_exptl_crystal_description block
_exptl_crystal_F_000 424.00
_exptl_crystal_size_max 0.80
_exptl_crystal_size_mid 0.50
_exptl_crystal_size_min 0.30
_refine_diff_density_max 1.15
_refine_diff_density_min -0.85
_refine_ls_extinction_method none
_refine_ls_goodness_of_fit_ref 1.003
_refine_ls_hydrogen_treatment constr
_refine_ls_number_parameters 202
_refine_ls_number_reflns 3118
_refine_ls_R_factor_gt 0.0400
_refine_ls_shift/su_max 0.0000
_refine_ls_structure_factor_coef Fsqd
_refine_ls_weighting_details 'w = 1/[0.0006Fo^2^ + 0.7000\s(Fo^2^)]/(4Fo^2^)'
_refine_ls_weighting_scheme calc
_refine_ls_wR_factor_ref 0.1120
_reflns_number_gt 2830
_reflns_number_total 3118
_reflns_threshold_expression F^2^>2.0\s(F^2^)
_cod_data_source_file om800735z_si_002.cif
_cod_data_source_block '__PhCH2CH2NTfRuClNCCH3No.2'
_cod_original_cell_volume 733.0(8)
_cod_original_formula_sum 'C11 H12 Cl F3 N2 O2 Ru S '
_cod_database_code 4072293

loop_
_symmetry_equiv_pos_site_id
_symmetry_equiv_pos_as_xyz
1 +X,+Y,+Z
2 -X,-Y,-Z

loop_
_atom_site_label
_atom_site_type_symbol
_atom_site_fract_x
_atom_site_fract_y
_atom_site_fract_z
_atom_site_U_iso_or_equiv
_atom_site_adp_type
_atom_site_occupancy
_atom_site_symmetry_multiplicity
_atom_site_calc_flag
_atom_site_refinement_flags
Ru(1) Ru 0.59205(3) 0.29624(3) 0.70725(2) 0.01600(8) Uani 1.00 1 d .
Cl(1) Cl 0.82512(13) 0.41895(11) 0.60072(6) 0.0260(2) Uani 1.00 1 d .
S(1) S 1.00265(11) -0.04803(10) 0.80115(6) 0.01944(18) Uani 1.00 1 d .
F(1) F 0.8075(4) -0.1928(3) 0.9512(2) 0.0490(7) Uani 1.00 1 d .
F(2) F 0.7200(4) -0.1981(4) 0.8117(2) 0.0538(8) Uani 1.00 1 d .
F(3) F 1.0036(4) -0.3809(3) 0.8701(2) 0.0591(8) Uani 1.00 1 d .
O(1) O 1.0537(4) -0.0807(3) 0.70481(19) 0.0299(6) Uani 1.00 1 d .
O(2) O 1.1653(3) -0.0912(3) 0.8657(2) 0.0300(6) Uani 1.00 1 d .
N(1) N 0.8423(4) 0.1379(3) 0.8004(2) 0.0207(6) Uani 1.00 1 d .
N(2) N 0.6597(4) 0.1113(3) 0.6191(2) 0.0243(6) Uani 1.00 1 d .
C(1) C 0.8790(5) -0.2152(4) 0.8606(3) 0.0312(9) Uani 1.00 1 d .
C(2) C 0.8281(5) 0.2190(5) 0.8856(2) 0.0280(8) Uani 1.00 1 d .
C(3) C 0.6117(5) 0.2622(5) 0.9299(2) 0.0322(9) Uani 1.00 1 d .
C(4) C 0.4663(5) 0.3461(4) 0.8468(2) 0.0230(7) Uani 1.00 1 d .
C(5) C 0.4682(5) 0.5101(4) 0.7835(3) 0.0287(8) Uani 1.00 1 d .
C(6) C 0.3783(5) 0.5653(4) 0.6916(3) 0.0318(8) Uani 1.00 1 d .
C(7) C 0.2836(5) 0.4622(5) 0.6605(2) 0.0321(8) Uani 1.00 1 d .
C(8) C 0.2777(5) 0.3003(5) 0.7264(2) 0.0285(8) Uani 1.00 1 d .
C(9) C 0.3623(5) 0.2444(4) 0.8188(2) 0.0243(7) Uani 1.00 1 d .
C(10) C 0.7174(5) 0.0074(4) 0.5730(2) 0.0259(8) Uani 1.00 1 d .
C(11) C 0.7995(7) -0.1278(5) 0.5149(3) 0.0421(11) Uani 1.00 1 d .
H(1) H 0.9194 0.1374 0.9337 0.034 Uiso 1.00 1 c R
H(2) H 0.8621 0.3258 0.8646 0.034 Uiso 1.00 1 c R
H(3) H 0.5899 0.1554 0.9670 0.038 Uiso 1.00 1 c R
H(4) H 0.5911 0.3431 0.9713 0.038 Uiso 1.00 1 c R
H(5) H 0.5297 0.5832 0.8030 0.035 Uiso 1.00 1 c R
H(6) H 0.3823 0.6748 0.6493 0.033 Uiso 1.00 1 c R
H(7) H 0.2252 0.4992 0.5980 0.035 Uiso 1.00 1 c R
H(8) H 0.2144 0.2284 0.7071 0.035 Uiso 1.00 1 c R
H(9) H 0.3510 0.1385 0.8625 0.030 Uiso 1.00 1 c R
H(10) H 0.8917 -0.2312 0.5528 0.054 Uiso 1.00 1 c R
H(11) H 0.6918 -0.1581 0.4968 0.054 Uiso 1.00 1 c R
H(12) H 0.8686 -0.0825 0.4576 0.054 Uiso 1.00 1 c R

loop_
_atom_site_aniso_label
_atom_site_aniso_U_11
_atom_site_aniso_U_22
_atom_site_aniso_U_33
_atom_site_aniso_U_12
_atom_site_aniso_U_13
_atom_site_aniso_U_23
Ru(1) 0.0159(2) 0.0159(2) 0.0160(2) -0.0054(1) -0.0013(1) -0.0025(1)
Cl(1) 0.0250(4) 0.0268(4) 0.0240(4) -0.0120(3) 0.0027(3) 0.0019(3)
S(1) 0.0179(3) 0.0178(3) 0.0196(3) -0.0050(2) -0.0010(2) 0.0004(2)
F(1) 0.0625(17) 0.0529(15) 0.0357(13) -0.0341(14) 0.0194(11) -0.0051(11)
F(2) 0.0556(16) 0.0526(16) 0.0686(19) -0.0403(14) -0.0115(14) -0.0040(14)
F(3) 0.0617(18) 0.0231(11) 0.080(2) -0.0123(12) 0.0164(15) 0.0004(12)
O(1) 0.0316(13) 0.0254(12) 0.0247(12) -0.0008(10) 0.0014(10) -0.0046(9)
O(2) 0.0227(12) 0.0305(12) 0.0326(13) -0.0069(10) -0.0081(10) 0.0015(10)
N(1) 0.0231(13) 0.0188(12) 0.0196(12) -0.0043(10) -0.0046(10) -0.0050(10)
N(2) 0.0268(14) 0.0226(13) 0.0256(14) -0.0094(11) -0.0026(11) -0.0063(11)
C(1) 0.0349(19) 0.0219(15) 0.0365(19) -0.0124(14) 0.0013(15) -0.0028(14)
C(2) 0.0301(17) 0.0316(17) 0.0246(16) -0.0065(14) -0.0078(13) -0.0121(14)
C(3) 0.0337(19) 0.040(2) 0.0213(16) -0.0064(15) -0.0017(14) -0.0118(14)
C(4) 0.0214(15) 0.0262(15) 0.0199(14) -0.0039(12) 0.0021(11) -0.0090(12)
C(5) 0.0275(17) 0.0233(16) 0.0376(19) -0.0072(13) 0.0053(14) -0.0156(14)
C(6) 0.0247(16) 0.0198(15) 0.0378(19) 0.0031(13) 0.0015(14) 0.0010(14)
C(7) 0.0198(16) 0.041(2) 0.0257(16) -0.0005(14) -0.0056(13) -0.0014(15)
C(8) 0.0196(16) 0.0390(19) 0.0302(17) -0.0116(14) -0.0023(13) -0.0101(15)
C(9) 0.0204(15) 0.0295(16) 0.0241(15) -0.0119(13) 0.0054(12) -0.0057(13)
C(10) 0.0272(16) 0.0265(16) 0.0271(16) -0.0126(13) -0.0032(13) -0.0046(13)
C(11) 0.055(2) 0.034(2) 0.044(2) -0.0164(18) 0.0111(19) -0.0248(18)

loop_
_atom_type_symbol
_atom_type_description
_atom_type_scat_dispersion_real
_atom_type_scat_dispersion_imag
_atom_type_scat_source
C C 0.003 0.002
;
International Tables for Crystallography
(1992, Vol. C, Tables 4.2.6.8 and 6.1.1.4)
;
H H 0.000 0.000
;
International Tables for Crystallography
(1992, Vol. C, Table 6.1.1.4)
;
Cl Cl 0.148 0.159
;
International Tables for Crystallography
(1992, Vol. C, Tables 4.2.6.8 and 6.1.1.4)
;
F F 0.017 0.010
;
International Tables for Crystallography
(1992, Vol. C, Tables 4.2.6.8 and 6.1.1.4)
;
N N 0.006 0.003
;
International Tables for Crystallography
(1992, Vol. C, Tables 4.2.6.8 and 6.1.1.4)
;
O O 0.011 0.006
;
International Tables for Crystallography
(1992, Vol. C, Tables 4.2.6.8 and 6.1.1.4)
;
Ru Ru -1.259 0.836
;
International Tables for Crystallography
(1992, Vol. C, Tables 4.2.6.8 and 6.1.1.4)
;
S S 0.125 0.123
;
International Tables for Crystallography
(1992, Vol. C, Tables 4.2.6.8 and 6.1.1.4)
;

loop_
_geom_angle_atom_site_label_1
_geom_angle_atom_site_label_2
_geom_angle_atom_site_label_3
_geom_angle
_geom_angle_publ_flag
N(1) Ru(1) Cl(1) 87.37(7) yes
N(2) Ru(1) Cl(1) 85.83(9) yes
C(4) Ru(1) Cl(1) 128.53(11) yes
C(5) Ru(1) Cl(1) 96.84(11) yes
C(6) Ru(1) Cl(1) 88.31(10) yes
C(7) Ru(1) Cl(1) 107.50(10) yes
C(8) Ru(1) Cl(1) 143.89(9) yes
C(9) Ru(1) Cl(1) 165.60(11) yes
Ru(1) N(1) S(1) 131.93(19) yes
N(2) Ru(1) N(1) 93.03(11) yes
Ru(1) N(1) C(2) 109.18(18) yes
C(4) Ru(1) N(1) 78.50(11) yes
C(5) Ru(1) N(1) 97.85(13) yes
C(6) Ru(1) N(1) 134.61(15) yes
C(7) Ru(1) N(1) 160.72(12) yes
C(8) Ru(1) N(1) 128.73(11) yes
C(9) Ru(1) N(1) 94.02(11) yes
C(4) Ru(1) N(2) 143.44(13) yes
C(5) Ru(1) N(2) 168.90(13) yes
C(6) Ru(1) N(2) 131.64(14) yes
C(7) Ru(1) N(2) 100.08(14) yes
C(8) Ru(1) N(2) 90.66(14) yes
C(9) Ru(1) N(2) 108.38(14) yes
Ru(1) N(2) C(10) 172.7(3) yes
Ru(1) C(4) C(3) 115.1(2) yes
Ru(1) C(4) C(5) 71.4(2) yes
C(5) Ru(1) C(4) 38.68(13) yes
C(6) Ru(1) C(4) 69.42(13) yes
C(7) Ru(1) C(4) 82.57(13) yes
C(8) Ru(1) C(4) 69.01(15) yes
Ru(1) C(4) C(9) 72.8(2) yes
C(9) Ru(1) C(4) 38.50(16) yes
Ru(1) C(5) C(4) 69.9(2) yes
Ru(1) C(5) C(6) 71.8(2) yes
C(6) Ru(1) C(5) 38.10(15) yes
C(7) Ru(1) C(5) 68.83(16) yes
C(8) Ru(1) C(5) 80.82(16) yes
C(9) Ru(1) C(5) 68.77(15) yes
Ru(1) C(6) C(5) 70.11(19) yes
Ru(1) C(6) C(7) 72.5(2) yes
C(7) Ru(1) C(6) 37.50(18) yes
C(8) Ru(1) C(6) 67.60(15) yes
C(9) Ru(1) C(6) 80.51(13) yes
Ru(1) C(7) C(6) 70.03(19) yes
Ru(1) C(7) C(8) 70.14(19) yes
C(8) Ru(1) C(7) 37.95(14) yes
C(9) Ru(1) C(7) 68.52(12) yes
Ru(1) C(8) C(7) 71.9(2) yes
Ru(1) C(8) C(9) 71.5(2) yes
C(9) Ru(1) C(8) 37.43(13) yes
Ru(1) C(9) C(4) 68.66(19) yes
Ru(1) C(9) C(8) 71.1(2) yes
N(1) S(1) O(1) 112.07(14) yes
O(2) S(1) O(1) 118.09(15) yes
C(1) S(1) O(1) 102.92(19) yes
N(1) S(1) O(2) 113.37(18) yes
C(1) S(1) O(2) 101.70(17) yes
S(1) N(1) C(2) 118.1(2) yes
C(1) S(1) N(1) 106.85(16) yes
S(1) C(1) F(1) 110.2(3) yes
S(1) C(1) F(2) 111.7(2) yes
S(1) C(1) F(3) 112.9(2) yes
F(1) C(1) F(2) 106.3(3) yes
F(1) C(1) F(3) 107.1(3) yes
F(2) C(1) F(3) 108.4(3) yes
N(1) C(2) C(3) 109.5(3) yes
N(2) C(10) C(11) 177.8(4) yes
C(2) C(3) C(4) 108.3(2) yes
C(3) C(4) C(5) 119.4(3) yes
C(3) C(4) C(9) 120.1(3) yes
C(4) C(5) C(6) 120.0(4) yes
C(9) C(4) C(5) 119.0(3) yes
C(4) C(9) C(8) 119.7(3) yes
C(5) C(6) C(7) 121.7(3) yes
C(6) C(7) C(8) 117.5(3) yes
C(7) C(8) C(9) 121.9(4) yes
Ru(1) C(5) H(5) 131.2380 no
Ru(1) C(6) H(6) 130.8909 no
Ru(1) C(7) H(7) 131.2373 no
Ru(1) C(8) H(8) 130.4081 no
Ru(1) C(9) H(9) 132.8586 no
N(1) C(2) H(2) 109.5468 no
N(1) C(2) H(1) 109.5113 no
H(2) C(2) C(3) 109.4131 no
C(2) C(3) H(3) 109.6671 no
H(1) C(2) C(3) 109.4305 no
C(2) C(3) H(4) 109.7314 no
H(2) C(2) H(1) 109.4615 no
H(3) C(3) C(4) 109.7750 no
H(4) C(3) C(4) 109.9021 no
H(4) C(3) H(3) 109.4569 no
C(4) C(5) H(5) 120.0198 no
C(4) C(9) H(9) 120.1760 no
H(5) C(5) C(6) 119.9596 no
C(5) C(6) H(6) 119.2033 no
H(6) C(6) C(7) 119.0857 no
C(6) C(7) H(7) 121.2696 no
H(7) C(7) C(8) 121.2463 no
C(7) C(8) H(8) 119.0667 no
H(8) C(8) C(9) 119.0373 no
C(8) C(9) H(9) 120.1297 no
C(10) C(11) H(10) 109.2382 no
C(10) C(11) H(11) 109.4217 no
C(10) C(11) H(12) 109.4685 no
H(11) C(11) H(10) 109.4710 no
H(12) C(11) H(10) 109.5264 no
H(12) C(11) H(11) 109.7004 no

loop_
_geom_bond_atom_site_label_1
_geom_bond_atom_site_label_2
_geom_bond_distance
_geom_bond_publ_flag
Ru(1) Cl(1) 2.3890(9) yes
Ru(1) N(1) 2.153(2) yes
Ru(1) N(2) 2.082(3) yes
Ru(1) C(4) 2.129(3) yes
Ru(1) C(5) 2.149(4) yes
Ru(1) C(6) 2.171(3) yes
Ru(1) C(7) 2.202(3) yes
Ru(1) C(8) 2.179(3) yes
Ru(1) C(9) 2.183(3) yes
S(1) O(1) 1.426(2) yes
S(1) O(2) 1.439(2) yes
S(1) N(1) 1.548(2) yes
S(1) C(1) 1.839(4) yes
F(1) C(1) 1.344(5) yes
F(2) C(1) 1.329(5) yes
F(3) C(1) 1.320(4) yes
O(1) S(1) 1.426(2) yes
N(1) C(2) 1.484(5) yes
N(2) C(10) 1.130(5) yes
C(2) C(3) 1.527(5) yes
C(3) C(4) 1.512(5) yes
C(4) C(5) 1.417(4) yes
C(4) C(9) 1.423(6) yes
C(5) C(6) 1.410(5) yes
C(6) C(7) 1.406(6) yes
C(7) C(8) 1.425(5) yes
C(8) C(9) 1.400(5) yes
C(10) C(11) 1.455(6) yes
C(2) H(1) 0.9500 no
C(2) H(2) 0.9500 no
C(3) H(3) 0.9500 no
C(3) H(4) 0.9500 no
C(5) H(5) 0.9500 no
C(6) H(6) 0.9501 no
C(7) H(7) 0.9498 no
C(8) H(8) 0.9500 no
C(9) H(9) 0.9500 no
C(11) H(10) 0.9500 no
C(11) H(11) 0.9500 no
C(11) H(12) 0.9500 no
